data_4339037
loop_
_publ_author_name
'Abu-Youssef, Morsy A M'
'Dey, Raja'
'Gohar, Yousry'
'Massoud, Alshima'a A.'
'Ohrstr\"om, Lars'
'Langer, Vratislav'

_publ_section_title
;
 Synthesis and structure of silver complexes with nicotinate-type ligands
 having antibacterial activities against clinically isolated antibiotic
 resistant pathogens.
;
_journal_issue 15
_journal_name_full 'Inorganic chemistry'
_journal_page_first 5893
_journal_page_last 5903
_journal_paper_doi 10.1021/ic0621594
_journal_volume 46
_journal_year 2007
_chemical_formula_sum 'C16 H18 Ag N3 O7'
_chemical_formula_weight 472.20
_chemical_name_systematic
; 
 ? 
;
_space_group_IT_number 2
_symmetry_cell_setting triclinic
_symmetry_space_group_name_Hall '-P 1'
_symmetry_space_group_name_H-M 'P -1'
_atom_sites_solution_hydrogens geom
_atom_sites_solution_primary direct
_atom_sites_solution_secondary difmap
_audit_creation_method SHELXL-97
_cell_angle_alpha 64.437(1)
_cell_angle_beta 76.351(1)
_cell_angle_gamma 74.229(1)
_cell_formula_units_Z 2
_cell_length_a 6.9450(1)
_cell_length_b 12.0900(3)
_cell_length_c 12.4690(2)
_cell_measurement_temperature 173(2)
_cell_volume 900.39(3)
_computing_structure_refinement 'SHELXL-97 (Sheldrick, 1997)'
_computing_structure_solution 'SHELXS-97 (Sheldrick, 1990)'
_diffrn_ambient_temperature 173(2)
_diffrn_measured_fraction_theta_full 0.997
_diffrn_measured_fraction_theta_max 0.997
_diffrn_radiation_monochromator graphite
_diffrn_radiation_source 'fine-focus sealed tube'
_diffrn_radiation_type MoK\a
_diffrn_radiation_wavelength 0.71073
_diffrn_reflns_av_R_equivalents 0.0515
_diffrn_reflns_av_sigmaI/netI 0.0636
_diffrn_reflns_limit_h_max 9
_diffrn_reflns_limit_h_min -9
_diffrn_reflns_limit_k_max 16
_diffrn_reflns_limit_k_min -16
_diffrn_reflns_limit_l_max 17
_diffrn_reflns_limit_l_min -17
_diffrn_reflns_number 13821
_diffrn_reflns_theta_full 29.27
_diffrn_reflns_theta_max 29.27
_diffrn_reflns_theta_min 3.08
_exptl_absorpt_coefficient_mu 1.164
_exptl_absorpt_correction_T_max 0.9659
_exptl_absorpt_correction_T_min 0.6793
_exptl_absorpt_correction_type multi-scan
_exptl_absorpt_process_details SADABS
_exptl_crystal_density_diffrn 1.742
_exptl_crystal_density_method 'not measured'
_exptl_crystal_F_000 476
_exptl_crystal_size_max 0.36
_exptl_crystal_size_mid 0.18
_exptl_crystal_size_min 0.03
_refine_diff_density_max 0.953
_refine_diff_density_min -0.971
_refine_diff_density_rms 0.108
_refine_ls_extinction_method none
_refine_ls_goodness_of_fit_ref 1.001
_refine_ls_hydrogen_treatment constr
_refine_ls_matrix_type full
_refine_ls_number_parameters 249
_refine_ls_number_reflns 4915
_refine_ls_number_restraints 0
_refine_ls_restrained_S_all 1.001
_refine_ls_R_factor_all 0.0773
_refine_ls_R_factor_gt 0.0447
_refine_ls_shift/su_max 0.001
_refine_ls_shift/su_mean 0.000
_refine_ls_structure_factor_coef Fsqd
_refine_ls_weighting_details 'calc w=1/[\s^2^(Fo^2^)+(0.0510P)^2^+0.0650P] where P=(Fo^2^+2Fc^2^)/3'
_refine_ls_weighting_scheme calc
_refine_ls_wR_factor_gt 0.0917
_refine_ls_wR_factor_ref 0.1042
_reflns_number_gt 3522
_reflns_number_total 4915
_reflns_threshold_expression >2sigma(I)
_cod_data_source_file ic0621594si20061114_033818.cif
_cod_data_source_block yara22
_cod_database_code 4339037

loop_
_symmetry_equiv_pos_as_xyz
'x, y, z'
'-x, -y, -z'

loop_
_atom_site_label
_atom_site_type_symbol
_atom_site_fract_x
_atom_site_fract_y
_atom_site_fract_z
_atom_site_U_iso_or_equiv
_atom_site_adp_type
_atom_site_occupancy
_atom_site_symmetry_multiplicity
_atom_site_calc_flag
_atom_site_refinement_flags
Ag1 Ag 0.17729(4) 0.48901(3) 0.57055(2) 0.03593(11) Uani 1 1 d .
N1A N 0.2479(4) 0.6347(2) 0.3925(2) 0.0303(6) Uani 1 1 d .
O1A O 0.2352(5) 1.0203(2) 0.0084(2) 0.0521(7) Uani 1 1 d .
O2A O 0.4067(4) 0.8617(2) -0.0463(2) 0.0369(6) Uani 1 1 d .
C2A C 0.3668(5) 0.6048(3) 0.3028(3) 0.0270(7) Uani 1 1 d .
H2A H 0.4366 0.5209 0.3210 0.032(3) Uiso 1 1 calc R
C3A C 0.3919(5) 0.6898(3) 0.1864(3) 0.0263(7) Uani 1 1 d .
H3A H 0.4772 0.6648 0.1258 0.032(3) Uiso 1 1 calc R
C4A C 0.2911(5) 0.8130(3) 0.1583(3) 0.0275(7) Uani 1 1 d .
C5A C 0.1703(5) 0.8454(3) 0.2503(3) 0.0329(8) Uani 1 1 d .
H5A H 0.1005 0.9290 0.2343 0.032(3) Uiso 1 1 calc R
C6A C 0.1530(5) 0.7547(3) 0.3652(3) 0.0336(8) Uani 1 1 d .
H6A H 0.0707 0.7779 0.4276 0.032(3) Uiso 1 1 calc R
C7A C 0.3049(5) 0.9111(3) 0.0337(3) 0.0320(7) Uani 1 1 d .
C8A C 0.4283(6) 0.9474(4) -0.1721(3) 0.0433(9) Uani 1 1 d .
H8A1 H 0.4600 1.0259 -0.1801 0.061(6) Uiso 1 1 calc R
H8A2 H 0.3015 0.9680 -0.2058 0.061(6) Uiso 1 1 calc R
C9A C 0.5968(6) 0.8830(4) -0.2368(3) 0.0496(10) Uani 1 1 d .
H9A1 H 0.7240 0.8714 -0.2087 0.070(6) Uiso 1 1 calc R
H9A2 H 0.6065 0.9339 -0.3232 0.070(6) Uiso 1 1 calc R
H9A3 H 0.5704 0.8013 -0.2210 0.070(6) Uiso 1 1 calc R
N1B N 0.0410(4) 0.4405(2) 0.7596(2) 0.0264(6) Uani 1 1 d .
O1B O -0.3598(4) 0.4519(2) 1.1463(2) 0.0437(6) Uani 1 1 d .
O2B O -0.1603(4) 0.2629(2) 1.20367(19) 0.0371(6) Uani 1 1 d .
C2B C 0.0921(5) 0.3281(3) 0.8472(3) 0.0274(7) Uani 1 1 d .
H2B H 0.1890 0.2654 0.8267 0.032(3) Uiso 1 1 calc R
C3B C 0.0090(5) 0.3001(3) 0.9663(3) 0.0272(7) Uani 1 1 d .
H3B H 0.0480 0.2196 1.0262 0.032(3) Uiso 1 1 calc R
C4B C -0.1325(5) 0.3918(3) 0.9964(3) 0.0237(6) Uani 1 1 d .
C5B C -0.1882(5) 0.5071(3) 0.9061(3) 0.0285(7) Uani 1 1 d .
H5B H -0.2866 0.5709 0.9240 0.032(3) Uiso 1 1 calc R
C6B C -0.0991(5) 0.5276(3) 0.7905(3) 0.0295(7) Uani 1 1 d .
H6B H -0.1378 0.6070 0.7291 0.032(3) Uiso 1 1 calc R
C7B C -0.2308(5) 0.3737(3) 1.1222(3) 0.0293(7) Uani 1 1 d .
C8B C -0.2507(6) 0.2444(4) 1.3274(3) 0.0426(9) Uani 1 1 d .
H8B1 H -0.3981 0.2497 1.3368 0.061(6) Uiso 1 1 calc R
H8B2 H -0.2274 0.3094 1.3484 0.061(6) Uiso 1 1 calc R
C9B C -0.1534(7) 0.1185(4) 1.4066(3) 0.0542(11) Uani 1 1 d .
H9B1 H -0.1703 0.0554 1.3818 0.070(6) Uiso 1 1 calc R
H9B2 H -0.2165 0.1009 1.4899 0.070(6) Uiso 1 1 calc R
H9B3 H -0.0091 0.1160 1.4005 0.070(6) Uiso 1 1 calc R
N1C N 0.3192(4) 0.2399(3) 0.5461(2) 0.0324(6) Uani 1 1 d .
O1C O 0.2441(4) 0.3387(2) 0.4639(2) 0.0453(6) Uani 1 1 d .
O2C O 0.3632(4) 0.2490(3) 0.6324(2) 0.0502(7) Uani 1 1 d .
O3C O 0.3431(5) 0.1381(3) 0.5398(3) 0.0578(8) Uani 1 1 d .

loop_
_atom_site_aniso_label
_atom_site_aniso_U_11
_atom_site_aniso_U_22
_atom_site_aniso_U_33
_atom_site_aniso_U_23
_atom_site_aniso_U_13
_atom_site_aniso_U_12
Ag1 0.04716(18) 0.03642(17) 0.01945(13) -0.00739(11) 0.00349(10) -0.01372(12)
N1A 0.0390(16) 0.0273(15) 0.0219(13) -0.0097(12) 0.0051(11) -0.0103(12)
O1A 0.0715(19) 0.0249(14) 0.0393(15) -0.0036(12) -0.0044(14) 0.0047(13)
O2A 0.0525(15) 0.0243(12) 0.0207(11) 0.0002(10) 0.0000(10) -0.0065(11)
C2A 0.0300(17) 0.0228(16) 0.0256(16) -0.0072(13) -0.0002(13) -0.0080(13)
C3A 0.0280(16) 0.0255(16) 0.0229(15) -0.0108(13) 0.0028(12) -0.0043(13)
C4A 0.0309(17) 0.0210(16) 0.0289(16) -0.0095(13) 0.0006(13) -0.0071(13)
C5A 0.0330(18) 0.0231(17) 0.0396(19) -0.0146(15) 0.0029(15) -0.0038(14)
C6A 0.0341(19) 0.0323(18) 0.0352(18) -0.0190(16) 0.0068(14) -0.0081(15)
C7A 0.0363(19) 0.0245(17) 0.0279(17) -0.0045(14) -0.0027(14) -0.0056(14)
C8A 0.056(2) 0.035(2) 0.0226(17) 0.0049(15) -0.0037(16) -0.0121(18)
C9A 0.058(3) 0.052(2) 0.0224(17) -0.0010(17) 0.0004(17) -0.013(2)
N1B 0.0330(15) 0.0247(14) 0.0199(12) -0.0078(11) -0.0011(11) -0.0069(11)
O1B 0.0455(15) 0.0459(15) 0.0296(13) -0.0185(12) 0.0027(11) 0.0061(12)
O2B 0.0421(14) 0.0348(13) 0.0194(11) -0.0046(10) 0.0033(10) -0.0009(11)
C2B 0.0302(17) 0.0278(17) 0.0223(15) -0.0093(13) -0.0012(12) -0.0056(14)
C3B 0.0314(17) 0.0258(16) 0.0219(15) -0.0082(13) -0.0036(12) -0.0037(13)
C4B 0.0268(16) 0.0250(16) 0.0188(14) -0.0092(12) -0.0019(12) -0.0044(13)
C5B 0.0295(17) 0.0257(16) 0.0279(16) -0.0115(14) -0.0040(13) -0.0001(13)
C6B 0.0391(19) 0.0237(16) 0.0207(15) -0.0026(13) -0.0078(13) -0.0054(14)
C7B 0.0332(18) 0.0322(18) 0.0211(15) -0.0114(14) -0.0002(13) -0.0056(15)
C8B 0.050(2) 0.048(2) 0.0209(16) -0.0109(16) 0.0054(15) -0.0087(18)
C9B 0.075(3) 0.046(2) 0.0278(19) -0.0068(18) 0.0024(19) -0.012(2)
N1C 0.0370(16) 0.0309(16) 0.0239(14) -0.0093(12) 0.0063(12) -0.0098(13)
O1C 0.0592(17) 0.0342(14) 0.0260(12) 0.0014(11) -0.0084(12) -0.0037(12)
O2C 0.0612(18) 0.0539(18) 0.0365(15) -0.0172(14) -0.0160(13) -0.0053(14)
O3C 0.085(2) 0.0314(15) 0.0559(18) -0.0214(14) 0.0030(16) -0.0133(14)

loop_
_atom_type_symbol
_atom_type_description
_atom_type_scat_dispersion_real
_atom_type_scat_dispersion_imag
_atom_type_scat_source
C C 0.0033 0.0016 'International Tables Vol C Tables 4.2.6.8 and 6.1.1.4'
H H 0.0000 0.0000 'International Tables Vol C Tables 4.2.6.8 and 6.1.1.4'
N N 0.0061 0.0033 'International Tables Vol C Tables 4.2.6.8 and 6.1.1.4'
O O 0.0106 0.0060 'International Tables Vol C Tables 4.2.6.8 and 6.1.1.4'
Ag Ag -0.8971 1.1015 'International Tables Vol C Tables 4.2.6.8 and 6.1.1.4'

loop_
_geom_angle_atom_site_label_1
_geom_angle_atom_site_label_2
_geom_angle_atom_site_label_3
_geom_angle
_geom_angle_site_symmetry_3
N1B Ag1 N1A 148.55(10) .
N1B Ag1 O1C 122.80(9) .
N1A Ag1 O1C 87.06(8) .
N1B Ag1 Ag1 105.50(7) 2_566
N1A Ag1 Ag1 77.75(7) 2_566
O1C Ag1 Ag1 63.13(6) 2_566
C2A N1A C6A 117.4(3) .
C2A N1A Ag1 121.1(2) .
C6A N1A Ag1 120.9(2) .
C7A O2A C8A 117.0(3) .
N1A C2A C3A 123.2(3) .
N1A C2A H2A 118.4 .
C3A C2A H2A 118.4 .
C2A C3A C4A 119.2(3) .
C2A C3A H3A 120.4 .
C4A C3A H3A 120.4 .
C3A C4A C5A 118.2(3) .
C3A C4A C7A 122.9(3) .
C5A C4A C7A 118.9(3) .
C6A C5A C4A 119.2(3) .
C6A C5A H5A 120.4 .
C4A C5A H5A 120.4 .
N1A C6A C5A 122.7(3) .
N1A C6A H6A 118.6 .
C5A C6A H6A 118.6 .
O1A C7A O2A 124.3(3) .
O1A C7A C4A 124.3(3) .
O2A C7A C4A 111.4(3) .
O2A C8A C9A 107.0(3) .
O2A C8A H8A1 110.3 .
C9A C8A H8A1 110.3 .
O2A C8A H8A2 110.3 .
C9A C8A H8A2 110.3 .
H8A1 C8A H8A2 108.6 .
C8A C9A H9A1 109.5 .
C8A C9A H9A2 109.5 .
H9A1 C9A H9A2 109.5 .
C8A C9A H9A3 109.5 .
H9A1 C9A H9A3 109.5 .
H9A2 C9A H9A3 109.5 .
C2B N1B C6B 117.7(3) .
C2B N1B Ag1 123.3(2) .
C6B N1B Ag1 119.0(2) .
C7B O2B C8B 114.2(3) .
N1B C2B C3B 122.6(3) .
N1B C2B H2B 118.7 .
C3B C2B H2B 118.7 .
C2B C3B C4B 118.8(3) .
C2B C3B H3B 120.6 .
C4B C3B H3B 120.6 .
C5B C4B C3B 118.8(3) .
C5B C4B C7B 117.4(3) .
C3B C4B C7B 123.8(3) .
C6B C5B C4B 118.9(3) .
C6B C5B H5B 120.5 .
C4B C5B H5B 120.5 .
N1B C6B C5B 123.2(3) .
N1B C6B H6B 118.4 .
C5B C6B H6B 118.4 .
O1B C7B O2B 123.7(3) .
O1B C7B C4B 123.1(3) .
O2B C7B C4B 113.2(3) .
O2B C8B C9B 107.4(3) .
O2B C8B H8B1 110.2 .
C9B C8B H8B1 110.2 .
O2B C8B H8B2 110.2 .
C9B C8B H8B2 110.2 .
H8B1 C8B H8B2 108.5 .
C8B C9B H9B1 109.5 .
C8B C9B H9B2 109.5 .
H9B1 C9B H9B2 109.5 .
C8B C9B H9B3 109.5 .
H9B1 C9B H9B3 109.5 .
H9B2 C9B H9B3 109.5 .
O3C N1C O2C 121.8(3) .
O3C N1C O1C 119.8(3) .
O2C N1C O1C 118.4(3) .
N1C O1C Ag1 98.32(19) .

loop_
_geom_bond_atom_site_label_1
_geom_bond_atom_site_label_2
_geom_bond_distance
_geom_bond_site_symmetry_2
Ag1 N1B 2.203(2) .
Ag1 N1A 2.203(3) .
Ag1 O1C 2.573(3) .
Ag1 Ag1 3.2429(5) 2_566
N1A C2A 1.347(4) .
N1A C6A 1.348(4) .
O1A C7A 1.201(4) .
O2A C7A 1.342(4) .
O2A C8A 1.459(4) .
C2A C3A 1.373(4) .
C2A H2A 0.9500 .
C3A C4A 1.389(4) .
C3A H3A 0.9500 .
C4A C5A 1.388(4) .
C4A C7A 1.494(4) .
C5A C6A 1.380(5) .
C5A H5A 0.9500 .
C6A H6A 0.9500 .
C8A C9A 1.493(5) .
C8A H8A1 0.9900 .
C8A H8A2 0.9900 .
C9A H9A1 0.9800 .
C9A H9A2 0.9800 .
C9A H9A3 0.9800 .
N1B C2B 1.344(4) .
N1B C6B 1.349(4) .
O1B C7B 1.202(4) .
O2B C7B 1.330(4) .
O2B C8B 1.465(4) .
C2B C3B 1.385(4) .
C2B H2B 0.9500 .
C3B C4B 1.390(4) .
C3B H3B 0.9500 .
C4B C5B 1.385(4) .
C4B C7B 1.501(4) .
C5B C6B 1.370(4) .
C5B H5B 0.9500 .
C6B H6B 0.9500 .
C8B C9B 1.486(5) .
C8B H8B1 0.9900 .
C8B H8B2 0.9900 .
C9B H9B1 0.9800 .
C9B H9B2 0.9800 .
C9B H9B3 0.9800 .
N1C O3C 1.231(4) .
N1C O2C 1.240(4) .
N1C O1C 1.267(4) .

loop_
_geom_hbond_atom_site_label_D
_geom_hbond_atom_site_label_H
_geom_hbond_atom_site_label_A
_geom_hbond_distance_DH
_geom_hbond_distance_HA
_geom_hbond_distance_DA
_geom_hbond_angle_DHA
_geom_hbond_site_symmetry_A
C2B H2B O2C 0.95 2.51 3.239(4) 134.1 .
C3A H3A O1B 0.95 2.44 3.105(4) 126.8 1_654
C3B H3B O1A 0.95 2.48 3.187(4) 130.8 1_546
C6B H6B O1C 0.95 2.44 3.144(4) 130.3 2_566

loop_
_geom_torsion_atom_site_label_1
_geom_torsion_atom_site_label_2
_geom_torsion_atom_site_label_3
_geom_torsion_atom_site_label_4
_geom_torsion
_geom_torsion_site_symmetry_1
N1B Ag1 N1A C2A 172.1(2) .
O1C Ag1 N1A C2A -25.1(2) .
Ag1 Ag1 N1A C2A -88.2(2) 2_566
N1B Ag1 N1A C6A -16.7(4) .
O1C Ag1 N1A C6A 146.2(3) .
Ag1 Ag1 N1A C6A 83.0(3) 2_566
C6A N1A C2A C3A -1.1(5) .
Ag1 N1A C2A C3A 170.4(2) .
N1A C2A C3A C4A 0.0(5) .
C2A C3A C4A C5A 0.8(5) .
C2A C3A C4A C7A -178.3(3) .
C3A C4A C5A C6A -0.7(5) .
C7A C4A C5A C6A 178.5(3) .
C2A N1A C6A C5A 1.2(5) .
Ag1 N1A C6A C5A -170.3(3) .
C4A C5A C6A N1A -0.4(5) .
C8A O2A C7A O1A -1.5(5) .
C8A O2A C7A C4A 179.0(3) .
C3A C4A C7A O1A -172.7(3) .
C5A C4A C7A O1A 8.1(5) .
C3A C4A C7A O2A 6.8(5) .
C5A C4A C7A O2A -172.4(3) .
C7A O2A C8A C9A 162.1(3) .
N1A Ag1 N1B C2B -158.1(2) .
O1C Ag1 N1B C2B 42.4(3) .
Ag1 Ag1 N1B C2B 110.1(2) 2_566
N1A Ag1 N1B C6B 21.0(3) .
O1C Ag1 N1B C6B -138.5(2) .
Ag1 Ag1 N1B C6B -70.7(2) 2_566
C6B N1B C2B C3B -0.9(5) .
Ag1 N1B C2B C3B 178.2(2) .
N1B C2B C3B C4B -0.2(5) .
C2B C3B C4B C5B 1.3(5) .
C2B C3B C4B C7B -179.0(3) .
C3B C4B C5B C6B -1.3(5) .
C7B C4B C5B C6B 179.0(3) .
C2B N1B C6B C5B 0.9(5) .
Ag1 N1B C6B C5B -178.2(2) .
C4B C5B C6B N1B 0.2(5) .
C8B O2B C7B O1B -1.3(5) .
C8B O2B C7B C4B 178.5(3) .
C5B C4B C7B O1B 3.3(5) .
C3B C4B C7B O1B -176.4(3) .
C5B C4B C7B O2B -176.5(3) .
C3B C4B C7B O2B 3.8(4) .
C7B O2B C8B C9B -178.8(3) .
O3C N1C O1C Ag1 168.0(3) .
O2C N1C O1C Ag1 -10.7(3) .
N1B Ag1 O1C N1C -44.7(2) .
N1A Ag1 O1C N1C 145.9(2) .
Ag1 Ag1 O1C N1C -136.4(2) 2_566
